data_4328865
loop_
_publ_author_name
'Eugenio Coronado'
'M\'onica Gim\'enez-Marqu\'es'
'Guillermo M\'inguez Espallargas'

_publ_section_title
;
 Combination of Magnetic Susceptibility and Electron Paramagnetic
 Resonance to Monitor the 1D to 2D Solid State Transformation in Flexible
 Metal-Organic Frameworks of Co(II) and Zn(II) with
 1,4-Bis(triazol-1-ylmethyl)benzene
;
_journal_name_full 'Inorganic Chemistry'
_journal_page_first 4403
_journal_page_last 4410
_journal_paper_doi 10.1021/ic300276q
_journal_volume 51
_journal_year 2012
_chemical_formula_moiety 'C24 H28 Co N12 O2, 2(N O3), 2(H2 O)'
_chemical_formula_sum 'C24 H32 Co N14 O10'
_chemical_formula_weight 735.57
_chemical_name_systematic
;

 ?

;
_space_group_IT_number 2
_symmetry_cell_setting triclinic
_symmetry_space_group_name_Hall '-P 1'
_symmetry_space_group_name_H-M 'P -1'
_atom_sites_solution_hydrogens geom
_atom_sites_solution_primary direct
_atom_sites_solution_secondary difmap
_audit_creation_method SHELXL-97
_cell_angle_alpha 80.840(9)
_cell_angle_beta 76.092(10)
_cell_angle_gamma 61.651(11)
_cell_formula_units_Z 1
_cell_length_a 9.0395(10)
_cell_length_b 9.3091(10)
_cell_length_c 10.5172(12)
_cell_measurement_reflns_used 1970
_cell_measurement_temperature 120(2)
_cell_measurement_theta_max 27.4233
_cell_measurement_theta_min 2.4771
_cell_volume 754.99(17)
_computing_cell_refinement
;
CrysAlisPro, Agilent Technologies,
Version 1.171.35.15 (release 03-08-2011 CrysAlis171 .NET)
(compiled Aug  3 2011,13:03:54)
;
_computing_data_collection
;
CrysAlisPro, Agilent Technologies,
Version 1.171.35.15 (release 03-08-2011 CrysAlis171 .NET)
(compiled Aug  3 2011,13:03:54)
;
_computing_data_reduction
;
CrysAlisPro, Agilent Technologies,
Version 1.171.35.15 (release 03-08-2011 CrysAlis171 .NET)
(compiled Aug  3 2011,13:03:54)
;
_computing_molecular_graphics 'Bruker SHELXTL'
_computing_publication_material 'Bruker SHELXTL'
_computing_structure_refinement 'SHELXL-97 (Sheldrick, 1997)'
_computing_structure_solution 'SHELXS-97 (Sheldrick, 1990)'
_diffrn_ambient_temperature 120(2)
_diffrn_detector_area_resol_mean 16.0267
_diffrn_measured_fraction_theta_full 0.946
_diffrn_measured_fraction_theta_max 0.927
_diffrn_measurement_device_type 'Xcalibur, Sapphire3, Gemini'
_diffrn_measurement_method '\w scans'
_diffrn_radiation_monochromator graphite
_diffrn_radiation_source 'Enhance (Mo) X-ray Source'
_diffrn_radiation_type MoK\a
_diffrn_radiation_wavelength 0.71073
_diffrn_reflns_av_R_equivalents 0.0865
_diffrn_reflns_av_sigmaI/netI 0.1105
_diffrn_reflns_limit_h_max 11
_diffrn_reflns_limit_h_min -11
_diffrn_reflns_limit_k_max 11
_diffrn_reflns_limit_k_min -12
_diffrn_reflns_limit_l_max 13
_diffrn_reflns_limit_l_min -13
_diffrn_reflns_number 10922
_diffrn_reflns_theta_full 25.00
_diffrn_reflns_theta_max 27.57
_diffrn_reflns_theta_min 2.61
_exptl_absorpt_coefficient_mu 0.650
_exptl_absorpt_correction_T_max 1.00000
_exptl_absorpt_correction_T_min 0.75745
_exptl_absorpt_correction_type multi-scan
_exptl_absorpt_process_details
;
CrysAlisPro, Agilent Technologies,
Version 1.171.35.15 (release 03-08-2011 CrysAlis171 .NET)
(compiled Aug  3 2011,13:03:54)
empirical absorption correction using spherical harmonics,
 implemented in SCALE3 ABSPACK scaling algorithm.
;
_exptl_crystal_colour pink
_exptl_crystal_density_diffrn 1.618
_exptl_crystal_description block
_exptl_crystal_F_000 381
_exptl_crystal_size_max 0.10
_exptl_crystal_size_mid 0.10
_exptl_crystal_size_min 0.10
_refine_diff_density_max 0.550
_refine_diff_density_min -0.474
_refine_diff_density_rms 0.086
_refine_ls_extinction_method none
_refine_ls_goodness_of_fit_ref 0.964
_refine_ls_hydrogen_treatment mixed
_refine_ls_matrix_type full
_refine_ls_number_parameters 233
_refine_ls_number_reflns 3232
_refine_ls_number_restraints 4
_refine_ls_restrained_S_all 0.964
_refine_ls_R_factor_all 0.0935
_refine_ls_R_factor_gt 0.0538
_refine_ls_shift/su_max 0.000
_refine_ls_shift/su_mean 0.000
_refine_ls_structure_factor_coef Fsqd
_refine_ls_weighting_details 'calc w=1/[\s^2^(Fo^2^)+(0.0584P)^2^+0.0000P] where P=(Fo^2^+2Fc^2^)/3'
_refine_ls_weighting_scheme calc
_refine_ls_wR_factor_gt 0.1122
_refine_ls_wR_factor_ref 0.1245
_reflns_number_gt 2066
_reflns_number_total 3232
_reflns_threshold_expression >2sigma(I)
_cod_data_source_file ic300276q_si_002_1.cif
_cod_data_source_block 1
_cod_original_cell_volume 754.99(14)
_cod_database_code 4328865
_cell_oxdiff_twin_number 2

loop_
_symmetry_equiv_pos_as_xyz
'x, y, z'
'-x, -y, -z'

loop_
_atom_site_label
_atom_site_type_symbol
_atom_site_fract_x
_atom_site_fract_y
_atom_site_fract_z
_atom_site_U_iso_or_equiv
_atom_site_adp_type
_atom_site_occupancy
_atom_site_symmetry_multiplicity
_atom_site_calc_flag
_atom_site_refinement_flags
_atom_site_disorder_assembly
_atom_site_disorder_group
Co1 Co 0.0000 -0.5000 0.5000 0.0152(2) Uani 1 2 d S . .
O1 O -0.0631(3) -0.4894(3) 0.3186(2) 0.0245(6) Uani 1 1 d D . .
H1A H 0.015(4) -0.492(5) 0.253(3) 0.037 Uiso 1 1 d D . .
H1B H -0.138(4) -0.502(5) 0.294(4) 0.037 Uiso 1 1 d D . .
N1 N 0.0619(3) -0.3038(3) 0.4259(3) 0.0171(6) Uani 1 1 d . . .
C2 C -0.0238(4) -0.1863(4) 0.3450(3) 0.0189(7) Uani 1 1 d . . .
H2 H -0.1146 -0.1811 0.3109 0.023 Uiso 1 1 calc R . .
N3 N 0.0348(3) -0.0765(3) 0.3178(2) 0.0171(6) Uani 1 1 d . . .
N4 N 0.1645(4) -0.1192(4) 0.3818(3) 0.0217(7) Uani 1 1 d . . .
C5 C 0.1768(4) -0.2574(4) 0.4453(3) 0.0190(7) Uani 1 1 d . . .
H5 H 0.2586 -0.3194 0.4999 0.023 Uiso 1 1 calc R . .
C6 C -0.0182(4) 0.0687(4) 0.2294(3) 0.0195(7) Uani 1 1 d . . .
H6A H -0.0463 0.1646 0.2771 0.029 Uiso 1 1 calc R . .
H6B H -0.1234 0.0873 0.2016 0.029 Uiso 1 1 calc R . .
C7 C 0.1172(4) 0.0554(4) 0.1093(3) 0.0164(7) Uani 1 1 d . . .
C8 C 0.2293(4) -0.0924(4) 0.0512(3) 0.0193(7) Uani 1 1 d . . .
H8 H 0.2243 -0.1899 0.0894 0.023 Uiso 1 1 calc R . .
C9 C 0.3482(4) -0.0985(4) -0.0621(3) 0.0214(8) Uani 1 1 d . . .
H9 H 0.4245 -0.2006 -0.0999 0.026 Uiso 1 1 calc R . .
C10 C 0.3572(4) 0.0414(4) -0.1205(3) 0.0148(7) Uani 1 1 d . . .
C11 C 0.2475(4) 0.1885(4) -0.0614(3) 0.0214(8) Uani 1 1 d . . .
H11 H 0.2532 0.2857 -0.0996 0.026 Uiso 1 1 calc R . .
C12 C 0.1293(4) 0.1952(4) 0.0529(3) 0.0198(7) Uani 1 1 d . . .
H12 H 0.0563 0.2966 0.0927 0.024 Uiso 1 1 calc R . .
C13 C 0.4821(4) 0.0466(4) -0.2441(3) 0.0205(7) Uani 1 1 d . . .
H13A H 0.4216 0.1440 -0.3000 0.031 Uiso 1 1 calc R . .
H13B H 0.5743 0.0592 -0.2197 0.031 Uiso 1 1 calc R . .
N14 N 0.5593(3) -0.0986(3) -0.3203(2) 0.0156(6) Uani 1 1 d . . .
N15 N 0.4647(4) -0.1407(4) -0.3756(3) 0.0256(7) Uani 1 1 d . . .
C16 C 0.5813(4) -0.2720(4) -0.4361(3) 0.0196(7) Uani 1 1 d . . .
H16 H 0.5542 -0.3316 -0.4843 0.023 Uiso 1 1 calc R . .
N17 N 0.7450(3) -0.3167(3) -0.4243(2) 0.0159(6) Uani 1 1 d . . .
C18 C 0.7224(4) -0.2022(4) -0.3506(3) 0.0178(7) Uani 1 1 d . . .
H18 H 0.8119 -0.1959 -0.3233 0.021 Uiso 1 1 calc R . .
O1W O 0.1925(4) -0.4830(4) 0.1277(3) 0.0378(7) Uani 1 1 d D . .
H1WA H 0.274(4) -0.494(6) 0.152(4) 0.057 Uiso 1 1 d D . .
H1WB H 0.245(5) -0.508(6) 0.052(2) 0.057 Uiso 1 1 d D . .
N1N N 0.6035(3) -0.5051(3) 0.2236(3) 0.0154(6) Uani 1 1 d . . .
O1N O 0.4541(10) -0.4686(9) 0.2105(8) 0.0317(19) Uiso 0.488(13) 1 d P A 1
O2N O 0.6241(9) -0.4743(6) 0.3286(5) 0.0161(16) Uiso 0.488(13) 1 d P A 1
O3N O 0.7285(8) -0.5646(7) 0.1328(6) 0.0260(18) Uiso 0.488(13) 1 d P A 1
O1N' O 0.5063(10) -0.5120(9) 0.1654(8) 0.0339(19) Uiso 0.512(13) 1 d P A 2
O2N' O 0.5645(12) -0.4771(7) 0.3412(6) 0.0370(18) Uiso 0.512(13) 1 d P A 2
O3N' O 0.7607(8) -0.5458(6) 0.1642(6) 0.0257(17) Uiso 0.512(13) 1 d P A 2

loop_
_atom_site_aniso_label
_atom_site_aniso_U_11
_atom_site_aniso_U_22
_atom_site_aniso_U_33
_atom_site_aniso_U_23
_atom_site_aniso_U_13
_atom_site_aniso_U_12
Co1 0.0111(4) 0.0183(4) 0.0183(4) -0.0053(3) -0.0012(3) -0.0078(3)
O1 0.0204(14) 0.0413(16) 0.0189(14) -0.0088(11) -0.0018(10) -0.0186(13)
N1 0.0105(14) 0.0209(15) 0.0199(15) -0.0058(12) -0.0007(11) -0.0068(12)
C2 0.0165(18) 0.0230(19) 0.0210(19) -0.0028(14) -0.0031(14) -0.0117(16)
N3 0.0147(15) 0.0219(16) 0.0144(15) -0.0011(11) -0.0013(11) -0.0087(13)
N4 0.0188(16) 0.0270(17) 0.0235(17) 0.0002(12) -0.0069(12) -0.0130(14)
C5 0.0150(18) 0.026(2) 0.0182(18) -0.0020(14) -0.0010(14) -0.0120(16)
C6 0.0191(19) 0.0205(19) 0.0177(18) -0.0012(14) -0.0017(14) -0.0088(15)
C7 0.0140(17) 0.0182(17) 0.0166(17) -0.0022(13) -0.0039(13) -0.0062(14)
C8 0.023(2) 0.0170(18) 0.0157(18) -0.0001(13) 0.0001(14) -0.0097(15)
C9 0.022(2) 0.0157(18) 0.024(2) -0.0054(14) -0.0048(15) -0.0055(15)
C10 0.0129(17) 0.0174(17) 0.0152(17) -0.0029(13) -0.0023(13) -0.0073(14)
C11 0.0228(19) 0.0174(18) 0.024(2) -0.0041(14) -0.0003(15) -0.0100(16)
C12 0.0191(18) 0.0181(18) 0.0181(19) -0.0077(14) 0.0019(14) -0.0057(15)
C13 0.0163(18) 0.0157(17) 0.027(2) -0.0074(14) 0.0002(15) -0.0057(15)
N14 0.0104(14) 0.0177(15) 0.0170(15) -0.0057(11) 0.0016(11) -0.0054(12)
N15 0.0172(16) 0.0318(18) 0.0303(18) -0.0090(14) -0.0069(13) -0.0098(14)
C16 0.0169(19) 0.029(2) 0.0162(18) -0.0060(14) 0.0020(14) -0.0146(16)
N17 0.0116(14) 0.0173(15) 0.0197(15) -0.0035(11) -0.0012(11) -0.0073(12)
C18 0.0182(19) 0.0179(18) 0.0185(18) -0.0040(13) -0.0018(14) -0.0091(15)
O1W 0.0273(16) 0.059(2) 0.0380(17) -0.0112(15) -0.0019(13) -0.0274(15)
N1N 0.0143(15) 0.0180(15) 0.0165(15) -0.0021(11) -0.0035(12) -0.0088(12)

loop_
_atom_type_symbol
_atom_type_description
_atom_type_scat_dispersion_real
_atom_type_scat_dispersion_imag
_atom_type_scat_source
C C 0.0033 0.0016 'International Tables Vol C Tables 4.2.6.8 and 6.1.1.4'
H H 0.0000 0.0000 'International Tables Vol C Tables 4.2.6.8 and 6.1.1.4'
N N 0.0061 0.0033 'International Tables Vol C Tables 4.2.6.8 and 6.1.1.4'
O O 0.0106 0.0060 'International Tables Vol C Tables 4.2.6.8 and 6.1.1.4'
Co Co 0.3494 0.9721 'International Tables Vol C Tables 4.2.6.8 and 6.1.1.4'

loop_
_geom_angle_atom_site_label_1
_geom_angle_atom_site_label_2
_geom_angle_atom_site_label_3
_geom_angle
_geom_angle_site_symmetry_1
_geom_angle_site_symmetry_3
O1 Co1 O1 180.00(3) . 2_546
O1 Co1 N1 92.07(10) . 2_546
O1 Co1 N1 87.93(10) 2_546 2_546
O1 Co1 N1 87.93(10) . .
O1 Co1 N1 92.07(10) 2_546 .
N1 Co1 N1 180.00(13) 2_546 .
O1 Co1 N17 92.08(9) . 1_456
O1 Co1 N17 87.92(9) 2_546 1_456
N1 Co1 N17 92.72(10) 2_546 1_456
N1 Co1 N17 87.28(10) . 1_456
O1 Co1 N17 87.92(9) . 2_645
O1 Co1 N17 92.08(9) 2_546 2_645
N1 Co1 N17 87.28(10) 2_546 2_645
N1 Co1 N17 92.72(10) . 2_645
N17 Co1 N17 180.00(13) 1_456 2_645
Co1 O1 H1A 114(3) . .
Co1 O1 H1B 135(3) . .
H1A O1 H1B 110(4) . .
C2 N1 C5 102.8(3) . .
C2 N1 Co1 122.0(2) . .
C5 N1 Co1 135.1(2) . .
N1 C2 N3 110.3(3) . .
N1 C2 H2 124.8 . .
N3 C2 H2 124.8 . .
C2 N3 N4 110.4(3) . .
C2 N3 C6 128.5(3) . .
N4 N3 C6 121.0(3) . .
C5 N4 N3 102.2(2) . .
N4 C5 N1 114.3(3) . .
N4 C5 H5 122.9 . .
N1 C5 H5 122.9 . .
N3 C6 C7 112.9(3) . .
N3 C6 H6A 109.0 . .
C7 C6 H6A 109.0 . .
N3 C6 H6B 109.0 . .
C7 C6 H6B 109.0 . .
H6A C6 H6B 107.8 . .
C12 C7 C8 118.5(3) . .
C12 C7 C6 119.1(3) . .
C8 C7 C6 122.4(3) . .
C9 C8 C7 120.7(3) . .
C9 C8 H8 119.7 . .
C7 C8 H8 119.7 . .
C10 C9 C8 121.0(3) . .
C10 C9 H9 119.5 . .
C8 C9 H9 119.5 . .
C9 C10 C11 118.5(3) . .
C9 C10 C13 124.7(3) . .
C11 C10 C13 116.8(3) . .
C10 C11 C12 120.8(3) . .
C10 C11 H11 119.6 . .
C12 C11 H11 119.6 . .
C7 C12 C11 120.5(3) . .
C7 C12 H12 119.7 . .
C11 C12 H12 119.7 . .
N14 C13 C10 113.8(3) . .
N14 C13 H13A 108.8 . .
C10 C13 H13A 108.8 . .
N14 C13 H13B 108.8 . .
C10 C13 H13B 108.8 . .
H13A C13 H13B 107.7 . .
C18 N14 N15 110.0(3) . .
C18 N14 C13 127.7(3) . .
N15 N14 C13 122.2(3) . .
C16 N15 N14 102.5(3) . .
N15 C16 N17 114.6(3) . .
N15 C16 H16 122.7 . .
N17 C16 H16 122.7 . .
C18 N17 C16 102.1(3) . .
C18 N17 Co1 120.4(2) . 1_654
C16 N17 Co1 137.3(2) . 1_654
N14 C18 N17 110.8(3) . .
N14 C18 H18 124.6 . .
N17 C18 H18 124.6 . .
H1WA O1W H1WB 94(4) . .
O1N' N1N O2N' 122.6(5) . .
O1N' N1N O3N 92.9(4) . .
O2N' N1N O3N 142.7(5) . .
O1N' N1N O2N 147.0(5) . .
O3N N1N O2N 119.9(4) . .
O2N' N1N O1N 95.8(5) . .
O3N N1N O1N 121.1(4) . .
O2N N1N O1N 118.9(5) . .
O1N' N1N O3N' 118.8(5) . .
O2N' N1N O3N' 118.2(4) . .
O2N N1N O3N' 94.2(4) . .
O1N N1N O3N' 145.8(4) . .

loop_
_geom_bond_atom_site_label_1
_geom_bond_atom_site_label_2
_geom_bond_distance
_geom_bond_site_symmetry_2
Co1 O1 2.094(2) .
Co1 O1 2.094(2) 2_546
Co1 N1 2.136(3) 2_546
Co1 N1 2.136(3) .
Co1 N17 2.162(3) 1_456
Co1 N17 2.162(3) 2_645
O1 H1A 0.854(19) .
O1 H1B 0.842(19) .
N1 C2 1.318(4) .
N1 C5 1.364(4) .
C2 N3 1.325(4) .
C2 H2 0.9500 .
N3 N4 1.355(3) .
N3 C6 1.456(4) .
N4 C5 1.320(4) .
C5 H5 0.9500 .
C6 C7 1.507(5) .
C6 H6A 0.9900 .
C6 H6B 0.9900 .
C7 C12 1.384(5) .
C7 C8 1.392(5) .
C8 C9 1.387(5) .
C8 H8 0.9500 .
C9 C10 1.379(5) .
C9 H9 0.9500 .
C10 C11 1.390(4) .
C10 C13 1.514(5) .
C11 C12 1.391(5) .
C11 H11 0.9500 .
C12 H12 0.9500 .
C13 N14 1.462(4) .
C13 H13A 0.9900 .
C13 H13B 0.9900 .
N14 C18 1.314(4) .
N14 N15 1.361(3) .
N15 C16 1.309(4) .
C16 N17 1.366(4) .
C16 H16 0.9500 .
N17 C18 1.326(4) .
N17 Co1 2.162(3) 1_654
C18 H18 0.9500 .
O1W H1WA 0.797(19) .
O1W H1WB 0.825(19) .
N1N O1N' 1.216(6) .
N1N O2N' 1.236(6) .
N1N O3N 1.245(6) .
N1N O2N 1.260(6) .
N1N O1N 1.264(6) .
N1N O3N' 1.300(6) .

loop_
_cell_oxdiff_twin_id
_cell_oxdiff_twin_matrix_11
_cell_oxdiff_twin_matrix_12
_cell_oxdiff_twin_matrix_13
_cell_oxdiff_twin_matrix_21
_cell_oxdiff_twin_matrix_22
_cell_oxdiff_twin_matrix_23
_cell_oxdiff_twin_matrix_31
_cell_oxdiff_twin_matrix_32
_cell_oxdiff_twin_matrix_33
1 1.0000 0.0000 0.0000 0.0000 1.0000 0.0000 0.0000 0.0000 1.0000
2 -1.0006 0.0011 0.0000 -0.9549 1.0009 -0.0838 -0.0001 -0.0004 -1.0005

loop_
_diffrn_oxdiff_twin_id
_diffrn_oxdiff_twin_ratio
_diffrn_oxdiff_twin_reflns_isolated
_diffrn_oxdiff_twin_reflns_overlapped
1 0.6106 7966 3949
2 0.3894 0 3949
